data_1561010
loop_
_publ_author_name
'Li, Qiang'
'Geng, Lei'
'Lu, Hong-Yan'
'Dai, Kai'
'Cheng, Wen-Dan'

_publ_section_title
;
 Crystal structures and characterizations of two new selenite chlorides:
 1D Ba2Zn(SeO3)2Cl2 and 2D BaZn2(SeO3)2Cl2
;
_journal_name_full 'Journal of Solid State Chemistry'
_journal_page_first 117
_journal_page_last 122
_journal_paper_doi 10.1016/j.jssc.2018.05.035
_journal_volume 265
_journal_year 2018
_chemical_formula_sum 'Ba2 Cl2 O6 Se2 Zn'
_chemical_formula_weight 664.87
_space_group_crystal_system orthorhombic
_space_group_IT_number 58
_space_group_name_Hall '-P 2 2n'
_space_group_name_H-M_alt 'P n n m'
_atom_sites_solution_hydrogens .
_cell_angle_alpha 90
_cell_angle_beta 90
_cell_angle_gamma 90
_cell_formula_units_Z 2
_cell_length_a 6.7677(3)
_cell_length_b 12.6321(4)
_cell_length_c 5.3916(2)
_cell_measurement_reflns_used 6680
_cell_measurement_temperature 293(2)
_cell_measurement_theta_max 54.997
_cell_measurement_theta_min 6.451
_cell_volume 460.93(3)
_computing_structure_refinement 'SHELXL-2014/7 (Sheldrick, 2014)'
_diffrn_ambient_temperature 293(2)
_diffrn_measured_fraction_theta_full 1.000
_diffrn_measured_fraction_theta_max 1.000
_diffrn_measurement_device_type 'Bruker D8 QUEST'
_diffrn_radiation_type MoK\a
_diffrn_radiation_wavelength 0.71073
_diffrn_reflns_av_R_equivalents 0.0214
_diffrn_reflns_av_unetI/netI 0.0083
_diffrn_reflns_Laue_measured_fraction_full 1.000
_diffrn_reflns_Laue_measured_fraction_max 1.000
_diffrn_reflns_limit_h_max 8
_diffrn_reflns_limit_h_min -8
_diffrn_reflns_limit_k_max 16
_diffrn_reflns_limit_k_min -16
_diffrn_reflns_limit_l_max 7
_diffrn_reflns_limit_l_min -7
_diffrn_reflns_number 8151
_diffrn_reflns_point_group_measured_fraction_full 1.000
_diffrn_reflns_point_group_measured_fraction_max 1.000
_diffrn_reflns_theta_full 25.242
_diffrn_reflns_theta_max 27.501
_diffrn_reflns_theta_min 3.225
_exptl_absorpt_coefficient_mu 19.496
_exptl_absorpt_correction_type multi-scan
_exptl_crystal_colour colorless
_exptl_crystal_density_diffrn 4.791
_exptl_crystal_description needle-like
_exptl_crystal_F_000 584
_exptl_crystal_size_max 0.200
_exptl_crystal_size_mid 0.100
_exptl_crystal_size_min 0.100
_exptl_transmission_factor_max 0.142
_exptl_transmission_factor_min 0.111
_refine_diff_density_max 0.463
_refine_diff_density_min -0.565
_refine_diff_density_rms 0.118
_refine_ls_extinction_coef 0.0046(2)
_refine_ls_extinction_expression Fc^*^=kFc[1+0.001xFc^2^\l^3^/sin(2\q)]^-1/4^
_refine_ls_extinction_method 'SHELXL-2014/7 (Sheldrick 2014'
_refine_ls_goodness_of_fit_ref 1.013
_refine_ls_hydrogen_treatment undef
_refine_ls_matrix_type full
_refine_ls_number_parameters 39
_refine_ls_number_reflns 583
_refine_ls_number_restraints 0
_refine_ls_restrained_S_all 1.013
_refine_ls_R_factor_all 0.0092
_refine_ls_R_factor_gt 0.0088
_refine_ls_shift/su_max 0.001
_refine_ls_shift/su_mean 0.000
_refine_ls_structure_factor_coef Fsqd
_refine_ls_weighting_details 'w=1/[\s^2^(Fo^2^)+(0.0145P)^2^+0.4032P] where P=(Fo^2^+2Fc^2^)/3'
_refine_ls_weighting_scheme calc
_refine_ls_wR_factor_gt 0.0227
_refine_ls_wR_factor_ref 0.0228
_reflns_Friedel_coverage 0.000
_reflns_Friedel_fraction_full .
_reflns_Friedel_fraction_max .
_reflns_number_gt 570
_reflns_number_total 583
_reflns_threshold_expression 'I > 2\s(I)'
_cod_data_source_file JSSC-2018-265-117.cif
_cod_data_source_block a
_cod_database_code 1561010
_shelx_space_group_comment
;
The symmetry employed for this shelxl refinement is uniquely defined
by the following loop, which should always be used as a source of
symmetry information in preference to the above space-group names.
They are only intended as comments.
;
_shelx_estimated_absorpt_t_min 0.112
_shelx_estimated_absorpt_t_max 0.246

loop_
_space_group_symop_operation_xyz
'x, y, z'
'-x, -y, z'
'x+1/2, -y+1/2, -z+1/2'
'-x+1/2, y+1/2, -z+1/2'
'-x, -y, -z'
'x, y, -z'
'-x-1/2, y-1/2, z-1/2'
'x-1/2, -y-1/2, z-1/2'

loop_
_atom_site_label
_atom_site_type_symbol
_atom_site_fract_x
_atom_site_fract_y
_atom_site_fract_z
_atom_site_U_iso_or_equiv
_atom_site_adp_type
_atom_site_occupancy
_atom_site_site_symmetry_order
_atom_site_calc_flag
_atom_site_refinement_flags_posn
_atom_site_refinement_flags_adp
_atom_site_refinement_flags_occupancy
_atom_site_disorder_assembly
_atom_site_disorder_group
Ba1 Ba 0.29880(2) 0.26914(2) 0.0000 0.01010(7) Uani 1 2 d S T P . .
Zn1 Zn 0.0000 0.0000 0.0000 0.01109(10) Uani 1 4 d S T P . .
Se1 Se 0.25412(4) 0.07300(2) 0.5000 0.00817(7) Uani 1 2 d S T P . .
O1 O 0.10226(18) 0.10890(10) 0.2607(2) 0.0117(3) Uani 1 1 d . . . . .
O2 O 0.4137(3) 0.17405(15) 0.5000 0.0176(4) Uani 1 2 d S T P . .
Cl1 Cl -0.32436(10) 0.10318(6) 0.0000 0.01584(13) Uani 1 2 d S T P . .

loop_
_atom_site_aniso_label
_atom_site_aniso_U_11
_atom_site_aniso_U_22
_atom_site_aniso_U_33
_atom_site_aniso_U_23
_atom_site_aniso_U_13
_atom_site_aniso_U_12
Ba1 0.00822(9) 0.01138(10) 0.01072(9) 0.000 0.000 -0.00146(5)
Zn1 0.0155(2) 0.0108(2) 0.00692(19) 0.000 0.000 -0.00392(15)
Se1 0.00929(13) 0.00813(13) 0.00709(13) 0.000 0.000 0.00165(9)
O1 0.0138(6) 0.0121(6) 0.0092(6) -0.0007(5) -0.0039(5) 0.0005(5)
O2 0.0080(8) 0.0214(10) 0.0233(10) 0.000 0.000 -0.0050(7)
Cl1 0.0148(3) 0.0173(3) 0.0154(3) 0.000 0.000 0.0018(2)

loop_
_atom_type_symbol
_atom_type_description
_atom_type_scat_dispersion_real
_atom_type_scat_dispersion_imag
_atom_type_scat_source
Ba Ba -0.3244 2.2819 'International Tables Vol C Tables 4.2.6.8 and 6.1.1.4'
Cl Cl 0.1484 0.1585 'International Tables Vol C Tables 4.2.6.8 and 6.1.1.4'
O O 0.0106 0.0060 'International Tables Vol C Tables 4.2.6.8 and 6.1.1.4'
Se Se -0.0929 2.2259 'International Tables Vol C Tables 4.2.6.8 and 6.1.1.4'
Zn Zn 0.2839 1.4301 'International Tables Vol C Tables 4.2.6.8 and 6.1.1.4'

loop_
_geom_angle_atom_site_label_1
_geom_angle_atom_site_label_2
_geom_angle_atom_site_label_3
_geom_angle
_geom_angle_site_symmetry_1
_geom_angle_site_symmetry_3
O2 Ba1 O1 74.57(4) 3_455 6
O2 Ba1 O1 74.57(4) 3_455 .
O1 Ba1 O1 60.26(5) 6 .
O2 Ba1 O1 123.15(4) 3_455 3
O1 Ba1 O1 162.26(4) 6 3
O1 Ba1 O1 120.11(2) . 3
O2 Ba1 O1 123.15(4) 3_455 8_665
O1 Ba1 O1 120.11(2) 6 8_665
O1 Ba1 O1 162.26(4) . 8_665
O1 Ba1 O1 53.36(5) 3 8_665
O2 Ba1 O2 110.49(4) 3_455 1_554
O1 Ba1 O2 52.64(4) 6 1_554
O1 Ba1 O2 106.25(4) . 1_554
O1 Ba1 O2 115.19(4) 3 1_554
O1 Ba1 O2 68.43(4) 8_665 1_554
O2 Ba1 O2 110.49(4) 3_455 .
O1 Ba1 O2 106.25(4) 6 .
O1 Ba1 O2 52.64(4) . .
O1 Ba1 O2 68.43(4) 3 .
O1 Ba1 O2 115.19(4) 8_665 .
O2 Ba1 O2 124.08(7) 1_554 .
O2 Ba1 Cl1 67.73(2) 3_455 3
O1 Ba1 Cl1 130.78(3) 6 3
O1 Ba1 Cl1 79.66(3) . 3
O1 Ba1 Cl1 62.92(3) 3 3
O1 Ba1 Cl1 106.84(3) 8_665 3
O2 Ba1 Cl1 173.35(4) 1_554 3
O2 Ba1 Cl1 61.84(3) . 3
O2 Ba1 Cl1 67.73(2) 3_455 3_554
O1 Ba1 Cl1 79.66(3) 6 3_554
O1 Ba1 Cl1 130.78(3) . 3_554
O1 Ba1 Cl1 106.84(3) 3 3_554
O1 Ba1 Cl1 62.92(3) 8_665 3_554
O2 Ba1 Cl1 61.84(3) 1_554 3_554
O2 Ba1 Cl1 173.35(4) . 3_554
Cl1 Ba1 Cl1 112.08(2) 3 3_554
O2 Ba1 Cl1 155.98(4) 3_455 1_655
O1 Ba1 Cl1 84.72(3) 6 1_655
O1 Ba1 Cl1 84.72(3) . 1_655
O1 Ba1 Cl1 77.78(3) 3 1_655
O1 Ba1 Cl1 77.78(3) 8_665 1_655
O2 Ba1 Cl1 63.47(3) 1_554 1_655
O2 Ba1 Cl1 63.47(3) . 1_655
Cl1 Ba1 Cl1 120.879(14) 3 1_655
Cl1 Ba1 Cl1 120.879(14) 3_554 1_655
O2 Ba1 Se1 131.70(4) 3_455 3
O1 Ba1 Se1 142.32(2) 6 3
O1 Ba1 Se1 142.32(2) . 3
O1 Ba1 Se1 26.95(2) 3 3
O1 Ba1 Se1 26.95(2) 8_665 3
O2 Ba1 Se1 90.00(3) 1_554 3
O2 Ba1 Se1 90.00(3) . 3
Cl1 Ba1 Se1 86.887(12) 3 3
Cl1 Ba1 Se1 86.887(12) 3_554 3
Cl1 Ba1 Se1 72.328(13) 1_655 3
O2 Ba1 Se1 95.72(3) 3_455 .
O1 Ba1 Se1 80.89(3) 6 .
O1 Ba1 Se1 26.51(2) . .
O1 Ba1 Se1 95.22(2) 3 .
O1 Ba1 Se1 138.58(2) 8_665 .
O2 Ba1 Se1 113.81(3) 1_554 .
O2 Ba1 Se1 26.80(3) . .
Cl1 Ba1 Se1 72.838(11) 3 .
Cl1 Ba1 Se1 157.246(13) 3_554 .
Cl1 Ba1 Se1 68.613(9) 1_655 .
Se1 Ba1 Se1 115.817(6) 3 .
O1 Zn1 O1 95.22(7) 5 6
O1 Zn1 O1 84.78(7) 5 2
O1 Zn1 O1 180.00(8) 6 2
O1 Zn1 O1 180.0 5 .
O1 Zn1 O1 84.78(7) 6 .
O1 Zn1 O1 95.22(7) 2 .
O1 Zn1 Cl1 87.05(4) 5 5
O1 Zn1 Cl1 92.95(4) 6 5
O1 Zn1 Cl1 87.05(4) 2 5
O1 Zn1 Cl1 92.95(4) . 5
O1 Zn1 Cl1 92.95(4) 5 .
O1 Zn1 Cl1 87.05(4) 6 .
O1 Zn1 Cl1 92.95(4) 2 .
O1 Zn1 Cl1 87.05(4) . .
Cl1 Zn1 Cl1 180.0 5 .
O1 Zn1 Ba1 137.46(3) 5 .
O1 Zn1 Ba1 42.54(3) 6 .
O1 Zn1 Ba1 137.46(3) 2 .
O1 Zn1 Ba1 42.54(3) . .
Cl1 Zn1 Ba1 89.957(16) 5 .
Cl1 Zn1 Ba1 90.044(16) . .
O1 Zn1 Ba1 42.54(3) 5 5
O1 Zn1 Ba1 137.46(3) 6 5
O1 Zn1 Ba1 42.54(3) 2 5
O1 Zn1 Ba1 137.46(3) . 5
Cl1 Zn1 Ba1 90.043(16) 5 5
Cl1 Zn1 Ba1 89.957(16) . 5
Ba1 Zn1 Ba1 180.0 . 5
O2 Se1 O1 100.70(6) . .
O2 Se1 O1 100.70(6) . 6_556
O1 Se1 O1 97.91(8) . 6_556
O2 Se1 Ba1 97.33(7) . 3_455
O1 Se1 Ba1 49.58(4) . 3_455
O1 Se1 Ba1 49.58(4) 6_556 3_455
O2 Se1 Ba1 55.39(3) . .
O1 Se1 Ba1 46.94(4) . .
O1 Se1 Ba1 115.09(4) 6_556 .
Ba1 Se1 Ba1 72.705(4) 3_455 .
O2 Se1 Ba1 55.39(3) . 1_556
O1 Se1 Ba1 115.09(4) . 1_556
O1 Se1 Ba1 46.94(4) 6_556 1_556
Ba1 Se1 Ba1 72.704(4) 3_455 1_556
Ba1 Se1 Ba1 94.406(7) . 1_556
Se1 O1 Zn1 122.20(7) . .
Se1 O1 Ba1 106.55(5) . .
Zn1 O1 Ba1 107.23(5) . .
Se1 O1 Ba1 103.47(5) . 3_455
Zn1 O1 Ba1 114.79(5) . 3_455
Ba1 O1 Ba1 100.21(4) . 3_455
Se1 O2 Ba1 145.63(10) . 3
Se1 O2 Ba1 97.81(5) . .
Ba1 O2 Ba1 98.11(4) 3 .
Se1 O2 Ba1 97.81(5) . 1_556
Ba1 O2 Ba1 98.11(4) 3 1_556
Ba1 O2 Ba1 124.08(7) . 1_556
Zn1 Cl1 Ba1 91.882(15) . 3_455
Zn1 Cl1 Ba1 91.882(15) . 3_454
Ba1 Cl1 Ba1 112.08(2) 3_455 3_454
Zn1 Cl1 Ba1 171.28(3) . 1_455
Ba1 Cl1 Ba1 83.281(14) 3_455 1_455
Ba1 Cl1 Ba1 83.281(14) 3_454 1_455

loop_
_geom_bond_atom_site_label_1
_geom_bond_atom_site_label_2
_geom_bond_distance
_geom_bond_site_symmetry_2
Ba1 O2 2.7033(18) 3_455
Ba1 O1 2.8004(12) 6
Ba1 O1 2.8004(12) .
Ba1 O1 2.8733(12) 3
Ba1 O1 2.8733(12) 8_665
Ba1 O2 3.0520(9) 1_554
Ba1 O2 3.0520(9) .
Ba1 Cl1 3.2501(4) 3
Ba1 Cl1 3.2501(4) 3_554
Ba1 Cl1 3.3014(7) 1_655
Ba1 Se1 3.6705(3) 3
Ba1 Se1 3.6739(2) .
Zn1 O1 2.0850(12) 5
Zn1 O1 2.0850(12) 6
Zn1 O1 2.0850(12) 2
Zn1 O1 2.0850(12) .
Zn1 Cl1 2.5530(7) 5
Zn1 Cl1 2.5530(7) .
Zn1 Ba1 3.95575(17) 5
Se1 O2 1.6720(18) .
Se1 O1 1.7107(12) .
Se1 O1 1.7108(12) 6_556
Se1 Ba1 3.6704(3) 3_455
Se1 Ba1 3.6739(2) 1_556
O1 Ba1 2.8733(12) 3_455
O2 Ba1 2.7033(18) 3
O2 Ba1 3.0520(9) 1_556
Cl1 Ba1 3.2501(4) 3_455
Cl1 Ba1 3.2501(4) 3_454
Cl1 Ba1 3.3014(7) 1_455

loop_
_geom_torsion_atom_site_label_1
_geom_torsion_atom_site_label_2
_geom_torsion_atom_site_label_3
_geom_torsion_atom_site_label_4
_geom_torsion
_geom_torsion_site_symmetry_1
_geom_torsion_site_symmetry_2
_geom_torsion_site_symmetry_3
_geom_torsion_site_symmetry_4
O2 Se1 O1 Zn1 138.13(8) . . . .
O1 Se1 O1 Zn1 -119.34(6) 6_556 . . .
Ba1 Se1 O1 Zn1 -131.32(9) 3_455 . . .
Ba1 Se1 O1 Zn1 123.52(9) . . . .
Ba1 Se1 O1 Zn1 -165.22(5) 1_556 . . .
O2 Se1 O1 Ba1 14.61(7) . . . .
O1 Se1 O1 Ba1 117.14(5) 6_556 . . .
Ba1 Se1 O1 Ba1 105.15(6) 3_455 . . .
Ba1 Se1 O1 Ba1 71.25(5) 1_556 . . .
O2 Se1 O1 Ba1 -90.55(6) . . . 3_455
O1 Se1 O1 Ba1 11.99(8) 6_556 . . 3_455
Ba1 Se1 O1 Ba1 -105.15(6) . . . 3_455
Ba1 Se1 O1 Ba1 -33.90(5) 1_556 . . 3_455
O1 Se1 O2 Ba1 -129.87(4) . . . 3
O1 Se1 O2 Ba1 129.87(4) 6_556 . . 3
Ba1 Se1 O2 Ba1 180.0 3_455 . . 3
Ba1 Se1 O2 Ba1 -116.93(4) . . . 3
Ba1 Se1 O2 Ba1 116.93(4) 1_556 . . 3
O1 Se1 O2 Ba1 -12.94(7) . . . .
O1 Se1 O2 Ba1 -113.20(5) 6_556 . . .
Ba1 Se1 O2 Ba1 -63.07(4) 3_455 . . .
Ba1 Se1 O2 Ba1 -126.14(8) 1_556 . . .
O1 Se1 O2 Ba1 113.20(5) . . . 1_556
O1 Se1 O2 Ba1 12.94(7) 6_556 . . 1_556
Ba1 Se1 O2 Ba1 63.07(4) 3_455 . . 1_556
Ba1 Se1 O2 Ba1 126.14(8) . . . 1_556
